data_1535693
loop_
_publ_author_name
'Burns, P.C.'
'Soderholm, L.'
'Sigmon, G.'
'Fryer, B.J.'
'Gagnon, J.E.'
'Antonio, M.R.'
'Kubatko, K.A.'

_publ_section_title
;
 Actinyl Peroxide Nanospheres
;
_journal_name_full 'Angew. Chem. Int. ed.'
_journal_page_first 2135
_journal_page_last 2139
_journal_volume 44
_journal_year 2005
_chemical_formula_sum 'H200 Li28 Np49.1 O374'
_space_group_IT_number 87
_symmetry_space_group_name_Hall '-I 4'
_symmetry_space_group_name_H-M 'I 4/m'
_cell_angle_alpha 90
_cell_angle_beta 90
_cell_angle_gamma 90
_cell_formula_units_Z 1
_cell_length_a 18.1554
_cell_length_b 18.1554
_cell_length_c 26.6926
_cell_volume 8798.376
_citation_journal_id_ASTM ACIEF5
_cod_data_source_file Burns_ACIEF5_2005_1861.cif
_cod_data_source_block H200Li28Np49.1O374
_cod_database_code 1535693

loop_
_symmetry_equiv_pos_as_xyz
x,y,z
-y,x,z
-x,-y,z
y,-x,z
-x,-y,-z
y,-x,-z
x,y,-z
-y,x,-z
x+1/2,y+1/2,z+1/2
-y+1/2,x+1/2,z+1/2
-x+1/2,-y+1/2,z+1/2
y+1/2,-x+1/2,z+1/2
-x+1/2,-y+1/2,-z+1/2
y+1/2,-x+1/2,-z+1/2
x+1/2,y+1/2,-z+1/2
-y+1/2,x+1/2,-z+1/2

loop_
_atom_site_label
_atom_site_type_symbol
_atom_site_fract_x
_atom_site_fract_y
_atom_site_fract_z
_atom_site_occupancy
_atom_site_U_iso_or_equiv
O15 O-1 0.1532 0.3979 0.4134 1 0.0
O7 O-1 0.3129 0.3609 0.4255 1 0.0
O9 O-1 0.3264 0.3687 0.2311 1 0.0
O25 O-1 0.2181 0.5476 0.2055 1 0.0
O1 O-1 0.4511 0.1351 0.5506 1 0.0
O19 O-1 0.5 0.5 0.431 0.5 0.0
O14 O-1 0.4108 0.4349 0.3443 1 0.0
Np3 Np+2 0.3695 0.40297 0.287647 1 0.0
O3 O-1 0.2462 0.2147 0.448 1 0.0
O24 O-1 0.4707 0.3092 0.4142 1 0.0
O22 O-1 0.1489 0.1065 0.4276 1 0.0
O17 O-1 0.5695 0.0481 0.5 1 0.0
O2 O-1 0.4849 0.3948 0.2464 1 0.0
Np4 Np+2 0.24737 0.31052 0.389109 1 0.0
O26 O-1 0.3137 0.1865 0.2577 1 0.0
O10 O-1 0.5495 0.2454 0.5 1 0.0
O16 O-1 0.3077 0.1988 0.4132 1 0.0
O21 O-1 0.7396 0.0267 0.4362 1 0.0
O23 O-1 0.4648 0.3673 0.1501 1 0.0
O4 O-1 0.3863 0.2715 0.5 1 0.0
O6 O-1 0.1841 0.26 0.3505 1 0.0
Li3 Li+1 0.794 -0.025 0.3886 1 0.0
O13 O-1 0.6672 0.1549 0.4486 1 0.0
Np1 Np+2 0.56076 0.14644 0.5 1 0.0
Np2 Np+2 0.34724 0.178 0.5 1 0.0
Li1 Li+1 0.328 0.375 0.5 1 0.0
O27 O-1 0.0068 0.4248 0.3814 1 0.0
Np5 Np+2 0.5 0.5 0.5 0.529 0.0
O20 O-1 0.2691 0.0958 0.3477 1 0.0
Li2 Li+1 0.5 0.5 0.351 1 0.0
O12 O-1 0.2515 0.4072 0.3285 1 0.0
O11 O-1 0.3133 0.0847 0.5 1 0.0
O8 O-1 0.3232 0.526 0.2737 1 0.0
O5 O-1 0.3432 0.2905 0.3289 1 0.0
O18 O-1 0.4004 0.4274 0.5 0.5 0.0
